data_7227511
loop_
_publ_author_name
'Aubert, E.'
'Abboud, M.'
'Doudouh, A.'
'Durand, P.'
'Peluso, P.'
'Ligresti, A.'
'Vigolo, B.'
'Cossu, S.'
'Pale, P.'
'Mamane, V.'

_publ_section_title
;
 Silver(i) coordination polymers with
 3,3&#x2032;,5,5&#x2032;-tetrasubstituted 4,4&#x2032;-bipyridine ligands:
 towards new porous chiral materials
;
_journal_issue 12
_journal_name_full 'RSC Adv.'
_journal_page_first 7358
_journal_paper_doi 10.1039/C6RA28197D
_journal_volume 7
_journal_year 2017
_chemical_formula_moiety 'C10 H6 Ag Cl2 I2 N3 O4'
_chemical_formula_sum 'C10 H6 Ag Cl2 I2 N3 O4'
_chemical_formula_weight 664.75
_chemical_name_systematic
;
 ?
;
_space_group_IT_number 2
_symmetry_cell_setting triclinic
_symmetry_space_group_name_Hall '-P 1'
_symmetry_space_group_name_H-M 'P -1'
_atom_sites_solution_hydrogens geom
_atom_sites_solution_primary direct
_atom_sites_solution_secondary difmap
_audit_creation_method SHELXL-97
_audit_update_record
;
2015-11-30 deposited with the CCDC.
2017-01-15 downloaded from the CCDC.
;
_cell_angle_alpha 69.9870(10)
_cell_angle_beta 76.9540(10)
_cell_angle_gamma 75.0360(10)
_cell_formula_units_Z 2
_cell_length_a 7.04040(10)
_cell_length_b 11.1885(2)
_cell_length_c 11.46640(10)
_cell_measurement_reflns_used 35621
_cell_measurement_temperature 110(2)
_cell_measurement_theta_max 37.5179
_cell_measurement_theta_min 3.0237
_cell_volume 810.46(2)
_computing_cell_refinement
;
CrysAlisPro, Agilent Technologies,
Version 1.171.35.21 (release 20-01-2012 CrysAlis171 .NET)
(compiled Jan 23 2012,18:06:46)
;
_computing_data_collection
;
CrysAlisPro, Agilent Technologies,
Version 1.171.35.21 (release 20-01-2012 CrysAlis171 .NET)
(compiled Jan 23 2012,18:06:46)
;
_computing_data_reduction
;
CrysAlisPro, Agilent Technologies,
Version 1.171.35.21 (release 20-01-2012 CrysAlis171 .NET)
(compiled Jan 23 2012,18:06:46)
;
_computing_structure_refinement 'SHELXL-97 (Sheldrick, 1997)'
_computing_structure_solution 'SIR_92 (Altomare et al., 1994)'
_diffrn_ambient_temperature 110(2)
_diffrn_detector_area_resol_mean 10.4508
_diffrn_measured_fraction_theta_full 0.996
_diffrn_measured_fraction_theta_max 0.996
_diffrn_measurement_device_type 'SuperNova, Dual, Cu at zero, Atlas'
_diffrn_measurement_method 'omaga scans'
_diffrn_radiation_monochromator mirror
_diffrn_radiation_source 'SuperNova (Mo) X-ray Source'
_diffrn_radiation_type 'Mo K\a'
_diffrn_radiation_wavelength 0.71073
_diffrn_reflns_av_R_equivalents 0.0226
_diffrn_reflns_av_sigmaI/netI 0.0787
_diffrn_reflns_limit_h_max 11
_diffrn_reflns_limit_h_min -11
_diffrn_reflns_limit_k_max 19
_diffrn_reflns_limit_k_min -17
_diffrn_reflns_limit_l_max 19
_diffrn_reflns_limit_l_min 0
_diffrn_reflns_number 63993
_diffrn_reflns_theta_full 37.16
_diffrn_reflns_theta_max 37.16
_diffrn_reflns_theta_min 3.03
_exptl_absorpt_coefficient_mu 5.397
_exptl_absorpt_correction_T_max 0.801
_exptl_absorpt_correction_T_min 0.393
_exptl_absorpt_correction_type analytical
_exptl_absorpt_process_details
;
CrysAlisPro, Agilent Technologies,
Version 1.171.35.21 (release 20-01-2012 CrysAlis171 .NET)
(compiled Jan 23 2012,18:06:46)
Analytical numeric absorption correction using a multifaceted crystal
            model based on expressions derived by R.C. Clark & J.S. Reid.
(Clark, R. C. & Reid, J. S. (1995). Acta Cryst. A51, 887-897)
;
_exptl_crystal_colour colorless
_exptl_crystal_density_diffrn 2.724
_exptl_crystal_density_method 'not measured'
_exptl_crystal_description plate
_exptl_crystal_F_000 612
_exptl_crystal_size_max 0.2699
_exptl_crystal_size_mid 0.1472
_exptl_crystal_size_min 0.0467
_refine_diff_density_max 1.476
_refine_diff_density_min -1.719
_refine_diff_density_rms 0.136
_refine_ls_extinction_method none
_refine_ls_goodness_of_fit_ref 1.158
_refine_ls_hydrogen_treatment mixed
_refine_ls_matrix_type full
_refine_ls_number_parameters 213
_refine_ls_number_reflns 8288
_refine_ls_number_restraints 20
_refine_ls_restrained_S_all 1.233
_refine_ls_R_factor_all 0.0331
_refine_ls_R_factor_gt 0.0274
_refine_ls_shift/su_max 0.001
_refine_ls_shift/su_mean 0.000
_refine_ls_structure_factor_coef Fsqd
_refine_ls_weighting_details 'calc w=1/[\s^2^(Fo^2^)+(0.0109P)^2^+2.1281P] where P=(Fo^2^+2Fc^2^)/3'
_refine_ls_weighting_scheme calc
_refine_ls_wR_factor_gt 0.0582
_refine_ls_wR_factor_ref 0.0602
_reflns_number_gt 7437
_reflns_number_total 8288
_reflns_threshold_expression >2sigma(I)
_cod_data_source_file c6ra28197d2.cif
_cod_data_source_block vm858
_cod_original_sg_symbol_Hall '	-P 1 '
_cod_database_code 7227511

loop_
_symmetry_equiv_pos_as_xyz
'x, y, z'
'-x, -y, -z'

loop_
_atom_site_label
_atom_site_type_symbol
_atom_site_fract_x
_atom_site_fract_y
_atom_site_fract_z
_atom_site_U_iso_or_equiv
_atom_site_adp_type
_atom_site_occupancy
_atom_site_symmetry_multiplicity
_atom_site_calc_flag
_atom_site_refinement_flags
I2 I 0.27357(3) 0.526654(18) 0.151702(18) 0.01955(4) Uani 0.9562(9) 1 d PD
I1 I -0.27094(3) 0.42660(2) 0.36026(2) 0.02084(5) Uani 0.8677(9) 1 d PD
Ag1 Ag 0.15123(4) 0.24981(2) 0.810633(17) 0.02876(5) Uani 1 1 d D
Cl1 Cl 0.5328(2) 0.13398(11) 0.35385(11) 0.02173(16) Uani 0.8677(9) 1 d PD
Cl2 Cl 0.05623(19) 0.02606(9) 0.34547(8) 0.02663(16) Uani 0.9562(9) 1 d PD
C10 C 0.1536(3) 0.2631(2) 0.24142(18) 0.0149(3) Uani 1 1 d .
C9 C 0.2035(3) 0.3640(2) 0.13520(19) 0.0157(3) Uani 1 1 d D
N13 N 0.6276(3) 0.1917(2) 0.8140(2) 0.0249(4) Uani 1 1 d .
O16 O 0.7660(4) 0.1912(3) 0.8639(3) 0.0485(7) Uani 1 1 d D
C4 C 0.1516(3) 0.26676(18) 0.37017(17) 0.0152(3) Uani 1 1 d D
N7 N 0.1612(3) 0.2540(2) -0.00060(17) 0.0191(3) Uani 1 1 d .
N1 N 0.1528(3) 0.26185(18) 0.61569(17) 0.0198(3) Uani 1 1 d D
C3 C -0.0163(3) 0.3245(2) 0.43805(18) 0.0161(3) Uani 1 1 d D
C11 C 0.1111(4) 0.1590(2) 0.21992(18) 0.0179(4) Uani 1 1 d D
C C 0.3147(4) 0.2073(2) 0.5519(2) 0.0196(4) Uani 1 1 d D
H6 H 0.4309 0.1671 0.5903 0.024 Uiso 1 1 calc R
O14 O 0.5670(4) 0.0924(3) 0.8338(4) 0.0553(8) Uani 1 1 d .
C2 C -0.0108(4) 0.3204(2) 0.56013(19) 0.0180(4) Uani 1 1 d D
H2 H -0.1256 0.3599 0.6055 0.022 Uiso 1 1 calc R
O15 O 0.5487(4) 0.2944(3) 0.7425(4) 0.0638(10) Uani 1 1 d .
C5 C 0.3167(3) 0.20801(19) 0.43059(18) 0.0170(3) Uani 1 1 d D
C12 C 0.1153(4) 0.1560(2) 0.0995(2) 0.0201(4) Uani 1 1 d .
H12 H 0.0850 0.0832 0.0882 0.024 Uiso 1 1 calc R
C8 C 0.2052(4) 0.3563(2) 0.01652(19) 0.0185(4) Uani 1 1 d .
H8 H 0.2385 0.4257 -0.0550 0.022 Uiso 1 1 calc R
I1B I 0.5600(4) 0.1276(2) 0.3291(2) 0.02173(16) Uani 0.1323(9) 1 d PD
I2B I 0.0708(14) -0.0020(5) 0.3633(5) 0.02663(16) Uani 0.0438(9) 1 d PD
Cl1B Cl -0.2352(8) 0.4122(4) 0.3738(7) 0.02084(5) Uani 0.1323(9) 1 d PD
Cl2B Cl 0.251(3) 0.5029(13) 0.1500(18) 0.01955(4) Uani 0.0438(9) 1 d PD
O17 O 0.7627(4) 0.0181(3) 1.1096(3) 0.0450(6) Uani 1 1 d D
H17A H 0.7759 0.0792 1.0271 0.067 Uiso 1 1 d RD
H17B H 0.6475 -0.0195 1.1265 0.067 Uiso 1 1 d RD

loop_
_atom_site_aniso_label
_atom_site_aniso_U_11
_atom_site_aniso_U_22
_atom_site_aniso_U_33
_atom_site_aniso_U_23
_atom_site_aniso_U_13
_atom_site_aniso_U_12
I2 0.02676(9) 0.01805(8) 0.01557(6) -0.00766(6) 0.00223(5) -0.00856(6)
I1 0.01825(9) 0.02482(9) 0.01578(9) -0.00565(6) -0.00294(6) 0.00165(6)
Ag1 0.04259(12) 0.03622(10) 0.01064(7) -0.01168(7) -0.00612(7) -0.00509(8)
Cl1 0.0206(4) 0.0251(2) 0.0192(5) -0.0139(3) -0.0023(3) 0.0052(3)
Cl2 0.0525(4) 0.0192(4) 0.0098(3) -0.0006(2) 0.0014(3) -0.0203(4)
C10 0.0218(9) 0.0163(8) 0.0079(6) -0.0064(6) -0.0017(6) -0.0024(7)
C9 0.0204(9) 0.0166(8) 0.0111(7) -0.0058(6) -0.0023(6) -0.0034(7)
N13 0.0222(9) 0.0241(9) 0.0295(10) -0.0121(8) 0.0027(8) -0.0069(7)
O16 0.0412(14) 0.078(2) 0.0385(13) -0.0183(13) -0.0054(11) -0.0316(14)
C4 0.0223(9) 0.0169(8) 0.0073(6) -0.0057(6) -0.0012(6) -0.0032(7)
N7 0.0246(9) 0.0236(9) 0.0106(7) -0.0080(6) -0.0028(6) -0.0033(7)
N1 0.0289(10) 0.0217(8) 0.0110(7) -0.0068(6) -0.0025(6) -0.0066(7)
C3 0.0218(9) 0.0163(8) 0.0105(7) -0.0057(6) -0.0014(6) -0.0029(7)
C11 0.0280(10) 0.0164(8) 0.0101(7) -0.0051(6) -0.0018(7) -0.0050(7)
C 0.0253(10) 0.0230(9) 0.0120(8) -0.0066(7) -0.0050(7) -0.0036(8)
O14 0.0443(15) 0.0343(13) 0.098(3) -0.0278(15) -0.0059(15) -0.0194(11)
C2 0.0249(10) 0.0191(9) 0.0109(7) -0.0072(6) 0.0000(7) -0.0045(7)
O15 0.0356(14) 0.0403(15) 0.078(2) 0.0136(14) 0.0013(14) 0.0039(11)
C5 0.0211(9) 0.0183(8) 0.0118(7) -0.0064(6) -0.0027(6) -0.0015(7)
C12 0.0297(11) 0.0207(9) 0.0130(8) -0.0085(7) -0.0034(7) -0.0052(8)
C8 0.0246(10) 0.0206(9) 0.0102(7) -0.0048(7) -0.0024(7) -0.0043(7)
I1B 0.0206(4) 0.0251(2) 0.0192(5) -0.0139(3) -0.0023(3) 0.0052(3)
I2B 0.0525(4) 0.0192(4) 0.0098(3) -0.0006(2) 0.0014(3) -0.0203(4)
Cl1B 0.01825(9) 0.02482(9) 0.01578(9) -0.00565(6) -0.00294(6) 0.00165(6)
Cl2B 0.02676(9) 0.01805(8) 0.01557(6) -0.00766(6) 0.00223(5) -0.00856(6)
O17 0.0455(14) 0.0519(16) 0.0441(14) -0.0178(12) -0.0089(11) -0.0147(12)

loop_
_atom_type_symbol
_atom_type_description
_atom_type_scat_dispersion_real
_atom_type_scat_dispersion_imag
_atom_type_scat_source
C C 0.0033 0.0016 'International Tables Vol C Tables 4.2.6.8 and 6.1.1.4'
H H 0.0000 0.0000 'International Tables Vol C Tables 4.2.6.8 and 6.1.1.4'
N N 0.0061 0.0033 'International Tables Vol C Tables 4.2.6.8 and 6.1.1.4'
O O 0.0106 0.0060 'International Tables Vol C Tables 4.2.6.8 and 6.1.1.4'
Cl Cl 0.1484 0.1585 'International Tables Vol C Tables 4.2.6.8 and 6.1.1.4'
Ag Ag -0.8971 1.1015 'International Tables Vol C Tables 4.2.6.8 and 6.1.1.4'
I I -0.4742 1.8119 'International Tables Vol C Tables 4.2.6.8 and 6.1.1.4'

loop_
_geom_angle_atom_site_label_1
_geom_angle_atom_site_label_2
_geom_angle_atom_site_label_3
_geom_angle
_geom_angle_site_symmetry_3
N1 Ag1 N7 174.74(7) 1_556
C11 C10 C9 116.39(17) .
C11 C10 C4 122.19(18) .
C9 C10 C4 121.40(18) .
C8 C9 C10 119.57(19) .
C8 C9 Cl2B 119.6(7) .
C10 C9 Cl2B 120.8(7) .
C8 C9 I2 119.37(16) .
C10 C9 I2 121.06(14) .
Cl2B C9 I2 2.5(7) .
O14 N13 O16 121.2(3) .
O14 N13 O15 119.3(3) .
O16 N13 O15 119.5(3) .
C5 C4 C3 116.58(17) .
C5 C4 C10 120.84(18) .
C3 C4 C10 122.55(19) .
C12 N7 C8 119.02(18) .
C12 N7 Ag1 119.77(15) 1_554
C8 N7 Ag1 121.16(15) 1_554
C N1 C2 119.19(19) .
C N1 Ag1 120.00(16) .
C2 N1 Ag1 120.77(15) .
C2 C3 C4 119.69(19) .
C2 C3 Cl1B 117.1(3) .
C4 C3 Cl1B 123.1(3) .
C2 C3 I1 117.95(16) .
C4 C3 I1 122.27(14) .
Cl1B C3 I1 0.8(3) .
C10 C11 C12 121.71(19) .
C10 C11 Cl2 119.94(15) .
C12 C11 Cl2 118.33(17) .
C10 C11 I2B 120.2(3) .
C12 C11 I2B 117.7(3) .
Cl2 C11 I2B 4.6(3) .
N1 C C5 121.2(2) .
N1 C H6 119.4 .
C5 C H6 119.4 .
N1 C2 C3 121.9(2) .
N1 C2 H2 119.1 .
C3 C2 H2 119.1 .
C C5 C4 121.44(19) .
C C5 Cl1 118.53(18) .
C4 C5 Cl1 120.03(16) .
C C5 I1B 122.69(19) .
C4 C5 I1B 115.86(17) .
Cl1 C5 I1B 4.24(13) .
N7 C12 C11 121.0(2) .
N7 C12 H12 119.5 .
C11 C12 H12 119.5 .
N7 C8 C9 122.3(2) .
N7 C8 H8 118.8 .
C9 C8 H8 118.8 .
C11 I2B I2B 122.6(4) 2_556
H17A O17 H17B 111.7 .

loop_
_geom_bond_atom_site_label_1
_geom_bond_atom_site_label_2
_geom_bond_distance
_geom_bond_site_symmetry_2
I2 C9 2.082(2) .
I1 C3 2.069(2) .
Ag1 N1 2.1905(18) .
Ag1 N7 2.1979(18) 1_556
Cl1 C5 1.738(2) .
Cl2 C11 1.736(2) .
C10 C11 1.385(3) .
C10 C9 1.397(3) .
C10 C4 1.488(3) .
C9 C8 1.390(3) .
C9 Cl2B 1.741(5) .
N13 O14 1.224(3) .
N13 O16 1.234(3) .
N13 O15 1.238(4) .
C4 C5 1.386(3) .
C4 C3 1.398(3) .
N7 C12 1.333(3) .
N7 C8 1.345(3) .
N7 Ag1 2.1979(18) 1_554
N1 C 1.333(3) .
N1 C2 1.348(3) .
C3 C2 1.394(3) .
C3 Cl1B 1.766(4) .
C11 C12 1.386(3) .
C11 I2B 2.013(4) .
C C5 1.385(3) .
C H6 0.9500 .
C2 H2 0.9500 .
C5 I1B 2.030(3) .
C12 H12 0.9500 .
C8 H8 0.9500 .
I2B I2B 3.081(14) 2_556
O17 H17A 0.9601 .
O17 H17B 0.9601 .

loop_
_geom_torsion_atom_site_label_1
_geom_torsion_atom_site_label_2
_geom_torsion_atom_site_label_3
_geom_torsion_atom_site_label_4
_geom_torsion
_geom_torsion_site_symmetry_1
_geom_torsion_site_symmetry_4
C11 C10 C9 C8 0.9(3) . .
C4 C10 C9 C8 179.5(2) . .
C11 C10 C9 Cl2B 177.6(9) . .
C4 C10 C9 Cl2B -3.9(9) . .
C11 C10 C9 I2 -179.53(17) . .
C4 C10 C9 I2 -1.0(3) . .
C11 C10 C4 C5 84.3(3) . .
C9 C10 C4 C5 -94.2(3) . .
C11 C10 C4 C3 -93.4(3) . .
C9 C10 C4 C3 88.1(3) . .
N7 Ag1 N1 C 87.3(9) 1_556 .
N7 Ag1 N1 C2 -94.8(9) 1_556 .
C5 C4 C3 C2 -0.2(3) . .
C10 C4 C3 C2 177.58(19) . .
C5 C4 C3 Cl1B 176.1(2) . .
C10 C4 C3 Cl1B -6.1(3) . .
C5 C4 C3 I1 176.18(14) . .
C10 C4 C3 I1 -6.1(3) . .
C9 C10 C11 C12 -0.8(3) . .
C4 C10 C11 C12 -179.4(2) . .
C9 C10 C11 Cl2 177.66(18) . .
C4 C10 C11 Cl2 -0.9(3) . .
C9 C10 C11 I2B 172.3(4) . .
C4 C10 C11 I2B -6.2(4) . .
C2 N1 C C5 -1.0(3) . .
Ag1 N1 C C5 176.88(15) . .
C N1 C2 C3 0.6(3) . .
Ag1 N1 C2 C3 -177.26(15) . .
C4 C3 C2 N1 0.0(3) . .
Cl1B C3 C2 N1 -176.5(2) . .
I1 C3 C2 N1 -176.52(15) . .
N1 C C5 C4 0.8(3) . .
N1 C C5 Cl1 -179.59(16) . .
N1 C C5 I1B 179.48(17) . .
C3 C4 C5 C -0.2(3) . .
C10 C4 C5 C -178.00(19) . .
C3 C4 C5 Cl1 -179.80(15) . .
C10 C4 C5 Cl1 2.4(3) . .
C3 C4 C5 I1B -178.96(16) . .
C10 C4 C5 I1B 3.2(3) . .
C8 N7 C12 C11 0.5(4) . .
Ag1 N7 C12 C11 -176.89(18) 1_554 .
C10 C11 C12 N7 0.1(4) . .
Cl2 C11 C12 N7 -178.4(2) . .
I2B C11 C12 N7 -173.2(4) . .
C12 N7 C8 C9 -0.3(4) . .
Ag1 N7 C8 C9 176.98(17) 1_554 .
C10 C9 C8 N7 -0.4(4) . .
Cl2B C9 C8 N7 -177.1(8) . .
I2 C9 C8 N7 -179.93(18) . .
C10 C11 I2B I2B 25.8(8) . 2_556
C12 C11 I2B I2B -160.8(5) . 2_556
Cl2 C11 I2B I2B -62(3) . 2_556
